data_4064142
loop_
_publ_author_name
'O, Wylie W. N.'
'Lough, Alan J.'
'Morris, Robert H.'

_publ_section_title
;
 Mechanistic Investigation of the Hydrogenation of Ketones Catalyzed by a
 Ruthenium(II) Complex Featuring an N-Heterocyclic Carbene with a Tethered
 Primary Amine Donor: Evidence for an Inner Sphere Mechanism
;
_journal_issue 5
_journal_name_full Organometallics
_journal_page_first 1236
_journal_paper_doi 10.1021/om101152m
_journal_volume 30
_journal_year 2011
_chemical_formula_moiety 'C25 H36 N3 O Ru, F6 P'
_chemical_formula_sum 'C25 H36 F6 N3 O P Ru'
_chemical_formula_weight 640.61
_chemical_name_systematic
; 
 ? 
;
_space_group_IT_number 61
_symmetry_cell_setting orthorhombic
_symmetry_space_group_name_Hall '-P 2ac 2ab'
_symmetry_space_group_name_H-M 'P b c a'
_atom_sites_solution_hydrogens geom
_atom_sites_solution_primary direct
_atom_sites_solution_secondary difmap
_audit_creation_method SHELXL-97
_cell_angle_alpha 90.00
_cell_angle_beta 90.00
_cell_angle_gamma 90.00
_cell_formula_units_Z 8
_cell_length_a 16.8737(3)
_cell_length_b 14.6964(6)
_cell_length_c 22.3909(7)
_cell_measurement_reflns_used 22208
_cell_measurement_temperature 150(1)
_cell_measurement_theta_max 27.5
_cell_measurement_theta_min 2.6
_cell_volume 5552.6(3)
_computing_cell_refinement 'Denzo-SMN (Otwinowski & Minor, 1997)'
_computing_data_collection 'Collect (Nonius B.V., 1997-2002)'
_computing_data_reduction Denzo-SMN
_computing_molecular_graphics 'PLATON (Spek, 2009)'
_computing_publication_material 'SHELXTL V6.1'
_computing_structure_refinement 'SHELXTL V6.1 (Sheldrick, 2008)'
_computing_structure_solution 'SIR-92 (Altomare et al., 1994)'
_diffrn_ambient_temperature 150(1)
_diffrn_detector_area_resol_mean 9
_diffrn_measured_fraction_theta_full 0.997
_diffrn_measured_fraction_theta_max 0.997
_diffrn_measurement_device_type 'Nonius KappaCCD'
_diffrn_measurement_method '\f scans and \w scans with \k offsets'
_diffrn_radiation_monochromator graphite
_diffrn_radiation_source 'fine-focus sealed tube'
_diffrn_radiation_type MoK\a
_diffrn_radiation_wavelength 0.71073
_diffrn_reflns_av_R_equivalents 0.0833
_diffrn_reflns_av_sigmaI/netI 0.0702
_diffrn_reflns_limit_h_max 20
_diffrn_reflns_limit_h_min -20
_diffrn_reflns_limit_k_max 17
_diffrn_reflns_limit_k_min -17
_diffrn_reflns_limit_l_max 24
_diffrn_reflns_limit_l_min -26
_diffrn_reflns_number 24408
_diffrn_reflns_theta_full 25.00
_diffrn_reflns_theta_max 25.00
_diffrn_reflns_theta_min 2.59
_exptl_absorpt_coefficient_mu 0.686
_exptl_absorpt_correction_T_max 0.960
_exptl_absorpt_correction_T_min 0.828
_exptl_absorpt_correction_type multi-scan
_exptl_absorpt_process_details
;
multi-scan from symmetry-related measurements 
 Sortav (Blessing 1995)
;
_exptl_crystal_colour 'pale yellow'
_exptl_crystal_density_diffrn 1.533
_exptl_crystal_density_method 'not measured'
_exptl_crystal_description needle
_exptl_crystal_F_000 2624
_exptl_crystal_size_max 0.22
_exptl_crystal_size_mid 0.12
_exptl_crystal_size_min 0.08
_refine_diff_density_max 1.556
_refine_diff_density_min -0.630
_refine_diff_density_rms 0.118
_refine_ls_extinction_method none
_refine_ls_goodness_of_fit_ref 1.038
_refine_ls_hydrogen_treatment mixed
_refine_ls_matrix_type full
_refine_ls_number_parameters 342
_refine_ls_number_reflns 4879
_refine_ls_number_restraints 0
_refine_ls_restrained_S_all 1.038
_refine_ls_R_factor_all 0.1118
_refine_ls_R_factor_gt 0.0568
_refine_ls_shift/su_max 0.000
_refine_ls_shift/su_mean 0.000
_refine_ls_structure_factor_coef Fsqd
_refine_ls_weighting_details 'calc w=1/[\s^2^(Fo^2^)+(0.0936P)^2^+8.5457P] where P=(Fo^2^+2Fc^2^)/3'
_refine_ls_weighting_scheme calc
_refine_ls_wR_factor_gt 0.1403
_refine_ls_wR_factor_ref 0.1800
_reflns_number_gt 2958
_reflns_number_total 4879
_reflns_threshold_expression I>2\s(I)
_cod_data_source_file om101152m_si_002.cif
_cod_data_source_block 2
_cod_depositor_comments
;
The following automatic conversions were performed:

'_symmetry_cell_setting' value 'Orthorhombic' changed to
'orthorhombic' according to
/home/saulius/struct/CIF-dictionaries/cif_core.dic dictionary named
'cif_core.dic' version 2.4.1 from 2010-06-29.

Automatic conversion script
Id: cif_fix_values 1715 2011-07-08 13:25:40Z adriana 
;
_cod_database_code 4064142

loop_
_symmetry_equiv_pos_as_xyz
'x, y, z'
'-x+1/2, -y, z+1/2'
'x+1/2, -y+1/2, -z'
'-x, y+1/2, -z+1/2'
'-x, -y, -z'
'x-1/2, y, -z-1/2'
'-x-1/2, y-1/2, z'
'x, -y-1/2, z-1/2'

loop_
_atom_site_label
_atom_site_type_symbol
_atom_site_fract_x
_atom_site_fract_y
_atom_site_fract_z
_atom_site_U_iso_or_equiv
_atom_site_adp_type
_atom_site_occupancy
_atom_site_symmetry_multiplicity
_atom_site_calc_flag
_atom_site_refinement_flags
Ru1 Ru 0.20701(3) 0.11439(3) 0.06191(2) 0.0319(2) Uani 1 1 d .
H1RU H 0.136(4) 0.201(4) 0.044(3) 0.07(2) Uiso 1 1 d .
N1 N 0.2671(3) 0.2368(4) -0.0403(2) 0.0433(14) Uani 1 1 d .
N2 N 0.3559(3) 0.2242(3) 0.0280(2) 0.0355(12) Uani 1 1 d .
N3 N 0.2224(3) 0.1931(3) 0.1418(2) 0.0371(13) Uani 1 1 d .
H3B H 0.1762 0.2250 0.1480 0.045 Uiso 1 1 calc R
H3C H 0.2277 0.1530 0.1730 0.045 Uiso 1 1 calc R
C1 C 0.2789(4) 0.1985(4) 0.0147(3) 0.0387(16) Uani 1 1 d .
C2 C 0.3335(4) 0.2836(4) -0.0596(3) 0.0454(17) Uani 1 1 d .
H2A H 0.3389 0.3154 -0.0963 0.055 Uiso 1 1 calc R
C3 C 0.3891(4) 0.2758(4) -0.0170(3) 0.0437(17) Uani 1 1 d .
H3A H 0.4410 0.3009 -0.0177 0.052 Uiso 1 1 calc R
C4 C 0.1963(4) 0.2260(5) -0.0763(3) 0.055(2) Uani 1 1 d .
H4A H 0.1504 0.2170 -0.0501 0.082 Uiso 1 1 calc R
H4B H 0.2023 0.1731 -0.1025 0.082 Uiso 1 1 calc R
H4C H 0.1882 0.2807 -0.1006 0.082 Uiso 1 1 calc R
C5 C 0.3987(4) 0.1976(4) 0.0807(3) 0.0370(16) Uani 1 1 d .
C6 C 0.4734(4) 0.1584(4) 0.0734(3) 0.0443(17) Uani 1 1 d .
H6A H 0.4940 0.1486 0.0345 0.053 Uiso 1 1 calc R
C7 C 0.5169(4) 0.1341(5) 0.1223(3) 0.0515(19) Uani 1 1 d .
H7A H 0.5677 0.1073 0.1172 0.062 Uiso 1 1 calc R
C8 C 0.4875(4) 0.1483(5) 0.1790(4) 0.056(2) Uani 1 1 d .
H8A H 0.5179 0.1317 0.2130 0.068 Uiso 1 1 calc R
C9 C 0.4131(4) 0.1871(4) 0.1860(3) 0.0460(17) Uani 1 1 d .
H9A H 0.3930 0.1962 0.2252 0.055 Uiso 1 1 calc R
C10 C 0.3669(4) 0.2131(4) 0.1372(3) 0.0374(15) Uani 1 1 d .
C11 C 0.2890(3) 0.2592(4) 0.1458(3) 0.0380(15) Uani 1 1 d .
H11A H 0.2880 0.2892 0.1854 0.046 Uiso 1 1 calc R
H11B H 0.2823 0.3068 0.1149 0.046 Uiso 1 1 calc R
C12 C 0.2739(4) -0.0123(4) 0.0326(3) 0.0410(17) Uani 1 1 d .
C13 C 0.2599(4) -0.0201(4) 0.0933(3) 0.0389(16) Uani 1 1 d .
H13A H 0.3062 -0.0184 0.1211 0.047 Uiso 1 1 calc R
C14 C 0.1824(4) -0.0087(4) 0.1175(3) 0.0391(16) Uani 1 1 d .
H14A H 0.1763 -0.0014 0.1616 0.047 Uiso 1 1 calc R
C15 C 0.1158(4) 0.0079(4) 0.0799(3) 0.0354(15) Uani 1 1 d .
C16 C 0.1316(4) 0.0162(4) 0.0181(3) 0.0424(16) Uani 1 1 d .
H16A H 0.0885 0.0391 -0.0085 0.051 Uiso 1 1 calc R
C17 C 0.2079(4) 0.0064(4) -0.0058(3) 0.0419(16) Uani 1 1 d .
H17A H 0.2176 0.0224 -0.0486 0.050 Uiso 1 1 calc R
C18 C 0.3548(4) -0.0239(5) 0.0054(3) 0.056(2) Uani 1 1 d .
H18A H 0.3610 -0.0868 -0.0085 0.083 Uiso 1 1 calc R
H18B H 0.3954 -0.0104 0.0354 0.083 Uiso 1 1 calc R
H18C H 0.3606 0.0178 -0.0284 0.083 Uiso 1 1 calc R
C19 C 0.0323(4) 0.0145(4) 0.1042(3) 0.0407(16) Uani 1 1 d .
H19A H -0.0003 0.0464 0.0733 0.049 Uiso 1 1 calc R
C20 C -0.0029(4) -0.0800(4) 0.1121(3) 0.0496(18) Uani 1 1 d .
H20A H -0.0022 -0.1122 0.0738 0.074 Uiso 1 1 calc R
H20B H -0.0577 -0.0747 0.1262 0.074 Uiso 1 1 calc R
H20C H 0.0284 -0.1141 0.1414 0.074 Uiso 1 1 calc R
C21 C 0.0255(4) 0.0691(5) 0.1615(3) 0.056(2) Uani 1 1 d .
H21A H 0.0481 0.1298 0.1553 0.085 Uiso 1 1 calc R
H21B H 0.0544 0.0380 0.1935 0.085 Uiso 1 1 calc R
H21C H -0.0305 0.0748 0.1726 0.085 Uiso 1 1 calc R
P1 P 0.24547(11) 0.03787(13) 0.29818(8) 0.0442(5) Uani 1 1 d .
F1 F 0.1749(4) 0.0866(7) 0.2683(3) 0.162(4) Uani 1 1 d .
F2 F 0.3138(4) -0.0135(6) 0.3270(3) 0.159(4) Uani 1 1 d .
F3 F 0.2863(5) 0.1286(5) 0.3110(3) 0.170(4) Uani 1 1 d .
F4 F 0.2054(5) -0.0519(5) 0.2834(3) 0.168(4) Uani 1 1 d .
F5 F 0.2026(3) 0.0450(4) 0.36105(19) 0.0848(17) Uani 1 1 d .
F6 F 0.2886(2) 0.0356(3) 0.23466(17) 0.0598(11) Uani 1 1 d .
O1S O 0.0950(3) 0.3256(4) 0.1577(3) 0.0747(17) Uani 1 1 d .
C1S C 0.0258(5) 0.3330(7) 0.1214(4) 0.085(3) Uani 1 1 d .
H1SA H 0.0300 0.3861 0.0944 0.102 Uiso 1 1 calc R
H1SB H 0.0190 0.2775 0.0969 0.102 Uiso 1 1 calc R
C2S C -0.0392(7) 0.3437(11) 0.1607(5) 0.140(5) Uani 1 1 d .
H2SA H -0.0635 0.2839 0.1697 0.168 Uiso 1 1 calc R
H2SB H -0.0800 0.3834 0.1425 0.168 Uiso 1 1 calc R
C3S C -0.0078(7) 0.3853(7) 0.2156(5) 0.095(3) Uani 1 1 d .
H3SA H -0.0388 0.3662 0.2510 0.114 Uiso 1 1 calc R
H3SB H -0.0083 0.4525 0.2128 0.114 Uiso 1 1 calc R
C4S C 0.0751(6) 0.3496(7) 0.2184(4) 0.083(3) Uani 1 1 d .
H4SA H 0.1117 0.3968 0.2338 0.099 Uiso 1 1 calc R
H4SB H 0.0780 0.2956 0.2448 0.099 Uiso 1 1 calc R

loop_
_atom_site_aniso_label
_atom_site_aniso_U_11
_atom_site_aniso_U_22
_atom_site_aniso_U_33
_atom_site_aniso_U_23
_atom_site_aniso_U_13
_atom_site_aniso_U_12
Ru1 0.0369(3) 0.0307(3) 0.0281(3) -0.0017(2) -0.0031(2) -0.0004(2)
N1 0.050(3) 0.047(3) 0.033(3) 0.006(3) -0.008(3) 0.000(3)
N2 0.041(3) 0.036(3) 0.030(3) 0.005(2) -0.003(3) -0.001(2)
N3 0.038(3) 0.043(3) 0.030(3) -0.006(2) 0.003(2) -0.003(2)
C1 0.052(4) 0.035(3) 0.028(4) 0.000(3) -0.006(3) 0.011(3)
C2 0.061(5) 0.044(4) 0.031(4) 0.008(3) 0.002(4) 0.002(4)
C3 0.044(4) 0.045(4) 0.042(4) 0.009(3) 0.002(3) -0.002(3)
C4 0.062(5) 0.062(5) 0.040(4) 0.004(3) -0.010(4) 0.005(4)
C5 0.042(4) 0.027(3) 0.042(4) 0.001(3) -0.005(3) -0.007(3)
C6 0.036(4) 0.045(4) 0.052(5) 0.004(3) 0.006(3) -0.003(3)
C7 0.036(4) 0.062(5) 0.056(5) 0.011(4) -0.010(4) -0.004(3)
C8 0.054(5) 0.062(5) 0.053(5) 0.016(4) -0.015(4) -0.012(4)
C9 0.055(5) 0.051(4) 0.032(4) 0.007(3) -0.006(3) -0.017(3)
C10 0.043(4) 0.031(3) 0.039(4) 0.000(3) -0.001(3) -0.008(3)
C11 0.044(4) 0.028(3) 0.042(4) -0.006(3) -0.001(3) 0.000(3)
C12 0.053(4) 0.028(3) 0.042(4) -0.010(3) 0.008(4) -0.005(3)
C13 0.038(4) 0.031(3) 0.047(4) 0.002(3) -0.014(3) -0.003(3)
C14 0.051(4) 0.029(3) 0.036(4) -0.001(3) 0.004(3) -0.002(3)
C15 0.038(4) 0.031(3) 0.038(4) -0.001(3) -0.005(3) -0.006(3)
C16 0.046(4) 0.039(4) 0.042(4) -0.007(3) -0.007(3) -0.007(3)
C17 0.058(4) 0.039(4) 0.028(4) -0.010(3) -0.003(3) -0.008(3)
C18 0.055(5) 0.049(4) 0.062(5) -0.013(4) 0.004(4) 0.001(4)
C19 0.035(4) 0.043(4) 0.044(4) 0.000(3) -0.004(3) -0.004(3)
C20 0.041(4) 0.052(4) 0.056(5) -0.003(4) 0.001(4) 0.004(3)
C21 0.052(5) 0.062(5) 0.056(5) -0.003(4) 0.008(4) -0.005(4)
P1 0.0402(10) 0.0600(12) 0.0324(10) 0.0033(8) -0.0015(8) 0.0031(9)
F1 0.115(5) 0.315(10) 0.057(4) -0.007(5) -0.006(4) 0.126(6)
F2 0.111(5) 0.297(10) 0.069(4) 0.068(5) 0.025(4) 0.121(6)
F3 0.280(11) 0.146(6) 0.083(5) -0.064(4) 0.061(5) -0.126(6)
F4 0.214(9) 0.128(6) 0.161(7) -0.035(5) 0.095(6) -0.113(6)
F5 0.059(3) 0.157(5) 0.038(3) 0.015(3) 0.015(2) 0.029(3)
F6 0.064(3) 0.077(3) 0.038(2) -0.007(2) 0.010(2) -0.008(2)
O1S 0.060(3) 0.096(4) 0.068(4) -0.031(3) -0.007(3) 0.016(3)
C1S 0.068(6) 0.118(8) 0.069(6) 0.000(6) 0.008(5) 0.022(6)
C2S 0.089(8) 0.233(15) 0.098(9) -0.054(10) 0.001(7) 0.060(10)
C3S 0.110(8) 0.093(7) 0.082(8) -0.028(6) 0.017(6) 0.029(6)
C4S 0.085(7) 0.102(7) 0.062(6) -0.027(5) 0.002(5) -0.021(6)

loop_
_atom_type_symbol
_atom_type_description
_atom_type_scat_dispersion_real
_atom_type_scat_dispersion_imag
_atom_type_scat_source
C C 0.0033 0.0016 'International Tables Vol C Tables 4.2.6.8 and 6.1.1.4'
H H 0.0000 0.0000 'International Tables Vol C Tables 4.2.6.8 and 6.1.1.4'
N N 0.0061 0.0033 'International Tables Vol C Tables 4.2.6.8 and 6.1.1.4'
P P 0.1023 0.0942 'International Tables Vol C Tables 4.2.6.8 and 6.1.1.4'
Ru Ru -1.2594 0.8363 'International Tables Vol C Tables 4.2.6.8 and 6.1.1.4'
F F 0.0171 0.0103 'International Tables Vol C Tables 4.2.6.8 and 6.1.1.4'
O O 0.0106 0.0060 'International Tables Vol C Tables 4.2.6.8 and 6.1.1.4'

loop_
_geom_angle_atom_site_label_1
_geom_angle_atom_site_label_2
_geom_angle_atom_site_label_3
_geom_angle
H1RU Ru1 C1 81(2)
H1RU Ru1 N3 84(2)
C1 Ru1 N3 91.9(2)
H1RU Ru1 C16 88(2)
C1 Ru1 C16 121.5(3)
N3 Ru1 C16 144.1(2)
H1RU Ru1 C17 111(2)
C1 Ru1 C17 94.4(2)
N3 Ru1 C17 164.8(2)
C16 Ru1 C17 37.6(2)
H1RU Ru1 C15 94(2)
C1 Ru1 C15 159.0(2)
N3 Ru1 C15 108.1(2)
C16 Ru1 C15 37.6(2)
C17 Ru1 C15 67.9(2)
H1RU Ru1 C14 125(2)
C1 Ru1 C14 153.4(2)
N3 Ru1 C14 89.7(2)
C16 Ru1 C14 66.6(3)
C17 Ru1 C14 78.5(3)
C15 Ru1 C14 37.2(2)
H1RU Ru1 C12 148(2)
C1 Ru1 C12 92.9(2)
N3 Ru1 C12 128.4(2)
C16 Ru1 C12 67.3(3)
C17 Ru1 C12 37.4(2)
C15 Ru1 C12 79.7(2)
C14 Ru1 C12 65.8(2)
H1RU Ru1 C13 161(2)
C1 Ru1 C13 117.0(2)
N3 Ru1 C13 99.4(2)
C16 Ru1 C13 77.9(2)
C17 Ru1 C13 65.4(2)
C15 Ru1 C13 66.8(2)
C14 Ru1 C13 36.8(2)
C12 Ru1 C13 35.4(2)
C1 N1 C2 111.5(6)
C1 N1 C4 125.0(6)
C2 N1 C4 123.3(6)
C3 N2 C1 111.9(5)
C3 N2 C5 123.0(5)
C1 N2 C5 125.1(5)
C11 N3 Ru1 119.6(4)
N1 C1 N2 102.6(5)
N1 C1 Ru1 129.3(5)
N2 C1 Ru1 127.9(4)
C3 C2 N1 107.6(6)
C2 C3 N2 106.4(6)
C10 C5 C6 121.4(6)
C10 C5 N2 120.5(6)
C6 C5 N2 118.1(6)
C7 C6 C5 120.0(7)
C6 C7 C8 120.3(7)
C7 C8 C9 119.4(7)
C8 C9 C10 122.0(7)
C5 C10 C9 116.8(6)
C5 C10 C11 122.1(6)
C9 C10 C11 121.1(6)
N3 C11 C10 111.2(5)
C13 C12 C17 118.2(6)
C13 C12 C18 123.0(6)
C17 C12 C18 118.9(6)
C13 C12 Ru1 72.5(3)
C17 C12 Ru1 68.3(3)
C18 C12 Ru1 131.3(4)
C12 C13 C14 121.4(6)
C12 C13 Ru1 72.1(4)
C14 C13 Ru1 69.9(3)
C15 C14 C13 121.3(6)
C15 C14 Ru1 71.3(4)
C13 C14 Ru1 73.3(4)
C16 C15 C14 116.3(6)
C16 C15 C19 121.4(6)
C14 C15 C19 122.3(6)
C16 C15 Ru1 68.4(3)
C14 C15 Ru1 71.5(3)
C19 C15 Ru1 131.5(4)
C17 C16 C15 122.6(6)
C17 C16 Ru1 72.6(4)
C15 C16 Ru1 74.0(3)
C16 C17 C12 120.2(6)
C16 C17 Ru1 69.8(4)
C12 C17 Ru1 74.3(3)
C15 C19 C21 114.0(5)
C15 C19 C20 110.3(5)
C21 C19 C20 110.8(6)
F4 P1 F2 89.9(5)
F4 P1 F3 178.2(4)
F2 P1 F3 90.7(5)
F4 P1 F1 88.0(5)
F2 P1 F1 177.9(6)
F3 P1 F1 91.4(6)
F4 P1 F5 92.7(3)
F2 P1 F5 90.1(3)
F3 P1 F5 88.9(3)
F1 P1 F5 90.1(3)
F4 P1 F6 89.5(3)
F2 P1 F6 91.2(3)
F3 P1 F6 88.8(3)
F1 P1 F6 88.6(3)
F5 P1 F6 177.4(3)
C1S O1S C4S 109.1(6)
C2S C1S O1S 106.8(8)
C1S C2S C3S 106.6(10)
C2S C3S C4S 103.1(7)
O1S C4S C3S 105.3(8)

loop_
_geom_bond_atom_site_label_1
_geom_bond_atom_site_label_2
_geom_bond_distance
Ru1 H1RU 1.79(7)
Ru1 C1 2.029(7)
Ru1 N3 2.145(5)
Ru1 C16 2.159(6)
Ru1 C17 2.195(6)
Ru1 C15 2.232(6)
Ru1 C14 2.234(6)
Ru1 C12 2.274(6)
Ru1 C13 2.279(6)
N1 C1 1.370(8)
N1 C2 1.383(9)
N1 C4 1.450(8)
N2 C3 1.381(8)
N2 C1 1.385(8)
N2 C5 1.436(8)
N3 C11 1.488(7)
C2 C3 1.342(9)
C5 C10 1.393(9)
C5 C6 1.396(9)
C6 C7 1.365(9)
C7 C8 1.379(10)
C8 C9 1.388(10)
C9 C10 1.395(9)
C10 C11 1.491(8)
C12 C13 1.382(9)
C12 C17 1.435(9)
C12 C18 1.503(9)
C13 C14 1.425(9)
C14 C15 1.425(9)
C15 C16 1.415(9)
C15 C19 1.513(9)
C16 C17 1.402(9)
C19 C21 1.518(9)
C19 C20 1.522(9)
P1 F4 1.519(6)
P1 F2 1.521(5)
P1 F3 1.529(6)
P1 F1 1.542(6)
P1 F5 1.586(4)
P1 F6 1.598(4)
O1S C1S 1.427(10)
O1S C4S 1.444(10)
C1S C2S 1.415(13)
C2S C3S 1.471(14)
C3S C4S 1.495(13)

loop_
_geom_hbond_atom_site_label_D
_geom_hbond_atom_site_label_H
_geom_hbond_atom_site_label_A
_geom_hbond_distance_DH
_geom_hbond_distance_HA
_geom_hbond_distance_DA
_geom_hbond_angle_DHA
N3 H3B O1S 0.92 2.03 2.922(7) 163.7
N3 H3C F1 0.92 2.51 3.336(9) 149.5
N3 H3C F6 0.92 2.44 3.307(7) 157.8
